data_1570504
loop_
_publ_author_name
'Haketa, Yohei'
'Komatsu, Kaifu'
'Sei, Hiroi'
'Imoba, Hiroki'
'Ota, Wataru'
'Sato, Tohru'
'Murakami, Yu'
'Tanaka, Hiroki'
'Yasuda, Nobuhiro'
'Tohnai, Norimitsu'
'Maeda, Hiromitsu'

_publ_section_title
;
 Enhanced solid-state phosphorescence of organoplatinum &#x3c0;-systems by
 ion-pairing assembly.
;
_journal_issue 3
_journal_name_full 'Chemical science'
_journal_page_first 964
_journal_page_last 973
_journal_paper_doi 10.1039/d3sc04564a
_journal_volume 15
_journal_year 2024
_chemical_formula_moiety 'C22 H17 N3 O2 Pt, C20 H44 N, Cl'
_chemical_formula_sum 'C42 H61 Cl N4 O2 Pt'
_chemical_formula_weight 884.48
_space_group_crystal_system orthorhombic
_space_group_IT_number 29
_space_group_name_Hall 'P 2c -2ac'
_space_group_name_H-M_alt 'P c a 21'
_atom_sites_solution_hydrogens geom
_audit_creation_method SHELXL-2014/7
_audit_update_record
;
2022-03-15 deposited with the CCDC.	2023-12-04 downloaded from the CCDC.
;
_cell_angle_alpha 90
_cell_angle_beta 90
_cell_angle_gamma 90
_cell_formula_units_Z 4
_cell_length_a 21.437(3)
_cell_length_b 8.3346(12)
_cell_length_c 22.655(4)
_cell_measurement_reflns_used 9737
_cell_measurement_temperature 90(2)
_cell_measurement_theta_max 35.27
_cell_measurement_theta_min 2.62
_cell_volume 4047.7(11)
_computing_cell_refinement 'APEX3 v2019.11 (Bruker AXS Inc., 2019)'
_computing_data_collection 'Bruker Instrument Service V6.2.14 (Bruker AXS Inc., 2020)'
_computing_data_reduction 'SAINT V8.40B (Bruker AXS Inc., 2013)'
_computing_structure_refinement 'SHELXL-2014 (Sheldrick, 2014)'
_computing_structure_solution 'SHELXT (Sheldrick, 2013)'
_diffrn_ambient_temperature 90(2)
_diffrn_detector_area_resol_mean 7.391
_diffrn_measured_fraction_theta_full 0.997
_diffrn_measured_fraction_theta_max 0.885
_diffrn_measurement_device_type 'Bruker D8 goniometer'
_diffrn_measurement_method 'omega scans'
_diffrn_radiation_monochromator 'Incoatec Helios multilayered confocal mirror'
_diffrn_radiation_type MoK\a
_diffrn_radiation_wavelength 0.71073
_diffrn_reflns_av_R_equivalents 0.0673
_diffrn_reflns_av_unetI/netI 0.0862
_diffrn_reflns_Laue_measured_fraction_full 0.997
_diffrn_reflns_Laue_measured_fraction_max 0.885
_diffrn_reflns_limit_h_max 33
_diffrn_reflns_limit_h_min -34
_diffrn_reflns_limit_k_max 11
_diffrn_reflns_limit_k_min -13
_diffrn_reflns_limit_l_max 34
_diffrn_reflns_limit_l_min -36
_diffrn_reflns_number 36622
_diffrn_reflns_point_group_measured_fraction_full 0.998
_diffrn_reflns_point_group_measured_fraction_max 0.885
_diffrn_reflns_theta_full 25.242
_diffrn_reflns_theta_max 35.564
_diffrn_reflns_theta_min 2.616
_diffrn_source 'sealed tube'
_exptl_absorpt_coefficient_mu 3.572
_exptl_absorpt_correction_T_max 0.717
_exptl_absorpt_correction_T_min 0.471
_exptl_absorpt_correction_type multi-scan
_exptl_absorpt_process_details
;
SADABS Sheldrick 1996
;
_exptl_crystal_colour yellow
_exptl_crystal_density_diffrn 1.451
_exptl_crystal_description prism
_exptl_crystal_F_000 1808
_exptl_crystal_size_max 0.50
_exptl_crystal_size_mid 0.20
_exptl_crystal_size_min 0.10
_refine_diff_density_max 1.436
_refine_diff_density_min -1.209
_refine_diff_density_rms 0.230
_refine_ls_abs_structure_details
;
 Refined as an inversion twin.
;
_refine_ls_abs_structure_Flack 0.118(9)
_refine_ls_extinction_method none
_refine_ls_goodness_of_fit_ref 1.004
_refine_ls_hydrogen_treatment constr
_refine_ls_matrix_type full
_refine_ls_number_parameters 456
_refine_ls_number_reflns 14700
_refine_ls_number_restraints 1
_refine_ls_restrained_S_all 1.004
_refine_ls_R_factor_all 0.0590
_refine_ls_R_factor_gt 0.0528
_refine_ls_shift/su_max 0.001
_refine_ls_shift/su_mean 0.000
_refine_ls_structure_factor_coef Fsqd
_refine_ls_weighting_details 'w=1/[\s^2^(Fo^2^)+(0.0835P)^2^] where P=(Fo^2^+2Fc^2^)/3'
_refine_ls_weighting_scheme calc
_refine_ls_wR_factor_gt 0.1375
_refine_ls_wR_factor_ref 0.1420
_reflns_Friedel_coverage 0.960
_reflns_Friedel_fraction_full 0.998
_reflns_Friedel_fraction_max 0.885
_reflns_number_gt 12627
_reflns_number_total 14700
_reflns_threshold_expression 'I > 2\s(I)'
_cod_data_source_file d3sc04564a2.cif
_cod_data_source_block mo_211203_ymu_16_1_0m_d
_cod_depositor_comments 'Adding full bibliography for 1570497--1570509.cif.'
_cod_database_code 1570504
_shelx_shelxl_version_number 2014/7
_shelx_space_group_comment
;
The symmetry employed for this shelxl refinement is uniquely defined
by the following loop, which should always be used as a source of
symmetry information in preference to the above space-group names.
They are only intended as comments.
;
_shelx_estimated_absorpt_t_min 0.268
_shelx_estimated_absorpt_t_max 0.717

loop_
_space_group_symop_operation_xyz
'x, y, z'
'-x, -y, z+1/2'
'-x+1/2, y, z+1/2'
'x+1/2, -y, z'

loop_
_atom_site_label
_atom_site_type_symbol
_atom_site_fract_x
_atom_site_fract_y
_atom_site_fract_z
_atom_site_U_iso_or_equiv
_atom_site_adp_type
_atom_site_occupancy
_atom_site_site_symmetry_order
_atom_site_calc_flag
_atom_site_refinement_flags_posn
_atom_site_refinement_flags_adp
_atom_site_refinement_flags_occupancy
_atom_site_disorder_assembly
_atom_site_disorder_group
C1 C -0.0340(3) 0.1748(10) 0.3322(3) 0.0328(14) Uani 1 1 d . . . . .
H1 H -0.0776 0.1578 0.3365 0.039 Uiso 1 1 calc R U . . .
C2 C -0.0053(4) 0.2474(10) 0.2850(4) 0.0371(16) Uani 1 1 d . . . . .
H2 H -0.0253 0.2876 0.2507 0.044 Uiso 1 1 calc R U . . .
C3 C 0.0591(4) 0.2514(9) 0.2968(3) 0.0318(14) Uani 1 1 d . . . . .
H3 H 0.0906 0.2961 0.2723 0.038 Uiso 1 1 calc R U . . .
C4 C 0.0678(3) 0.1777(8) 0.3511(3) 0.0239(11) Uani 1 1 d . . . . .
C5 C 0.1237(3) 0.1594(7) 0.3871(3) 0.0223(11) Uani 1 1 d . . . . .
C6 C 0.1818(3) 0.2024(8) 0.3635(3) 0.0249(12) Uani 1 1 d . . . . .
H6 H 0.1819 0.2409 0.3241 0.030 Uiso 1 1 calc R U . . .
C7 C 0.2388(3) 0.1946(7) 0.3914(3) 0.0216(10) Uani 1 1 d . . . . .
C8 C 0.2954(3) 0.2317(8) 0.3574(3) 0.0240(11) Uani 1 1 d . . . . .
C9 C 0.3021(4) 0.3074(10) 0.3027(3) 0.0321(14) Uani 1 1 d . . . . .
H9 H 0.2697 0.3465 0.2780 0.039 Uiso 1 1 calc R U . . .
C10 C 0.3678(4) 0.3140(10) 0.2916(3) 0.0346(15) Uani 1 1 d . . . . .
H10 H 0.3874 0.3593 0.2578 0.042 Uiso 1 1 calc R U . . .
C11 C 0.3973(3) 0.2433(9) 0.3384(3) 0.0317(14) Uani 1 1 d . . . . .
H11 H 0.4410 0.2292 0.3425 0.038 Uiso 1 1 calc R U . . .
C12 C 0.0609(3) 0.0211(8) 0.5562(3) 0.0272(12) Uani 1 1 d . . . . .
H12 H 0.0457 0.0215 0.5168 0.033 Uiso 1 1 calc R U . . .
C13 C 0.0199(3) -0.0038(9) 0.6021(3) 0.0310(14) Uani 1 1 d . . . . .
H13 H -0.0231 -0.0203 0.5942 0.037 Uiso 1 1 calc R U . . .
C14 C 0.0410(3) -0.0050(9) 0.6597(3) 0.0301(13) Uani 1 1 d . . . . .
H14 H 0.0130 -0.0235 0.6914 0.036 Uiso 1 1 calc R U . . .
C15 C 0.1034(4) 0.0212(9) 0.6704(3) 0.0302(14) Uani 1 1 d . . . . .
H15 H 0.1186 0.0224 0.7098 0.036 Uiso 1 1 calc R U . . .
C16 C 0.1447(3) 0.0463(7) 0.6232(3) 0.0233(11) Uani 1 1 d . . . . .
C17 C 0.2112(3) 0.0749(7) 0.6265(3) 0.0219(11) Uani 1 1 d . . . . .
C18 C 0.2449(4) 0.0835(8) 0.6795(3) 0.0278(13) Uani 1 1 d . . . . .
H18 H 0.2247 0.0662 0.7163 0.033 Uiso 1 1 calc R U . . .
C19 C 0.3085(4) 0.1179(10) 0.6775(4) 0.0306(15) Uani 1 1 d . . . . .
H19 H 0.3314 0.1298 0.7131 0.037 Uiso 1 1 calc R U . . .
C20 C 0.3383(3) 0.1347(9) 0.6237(3) 0.0273(12) Uani 1 1 d . . . . .
H20 H 0.3819 0.1543 0.6225 0.033 Uiso 1 1 calc R U . . .
C21 C 0.3050(3) 0.1231(8) 0.5715(3) 0.0241(11) Uani 1 1 d . . . . .
H21 H 0.3264 0.1340 0.5350 0.029 Uiso 1 1 calc R U . . .
C22 C 0.2406(3) 0.0957(6) 0.5713(3) 0.0183(11) Uani 1 1 d . . . . .
N1 N 0.0105(3) 0.1319(7) 0.3713(3) 0.0260(10) Uani 1 1 d . . . . .
H1A H 0.0036 0.0818 0.4048 0.031 Uiso 1 1 calc R U . . .
N2 N 0.3535(3) 0.1967(7) 0.3781(3) 0.0275(11) Uani 1 1 d . . . . .
H2A H 0.3614 0.1506 0.4122 0.033 Uiso 1 1 calc R U . . .
N3 N 0.1223(3) 0.0449(7) 0.5662(3) 0.0217(10) Uani 1 1 d . . . . .
O1 O 0.2503(2) 0.1534(6) 0.4453(2) 0.0243(9) Uani 1 1 d . . . . .
O2 O 0.1147(3) 0.1037(5) 0.4388(3) 0.0250(10) Uani 1 1 d . . . . .
Pt1 Pt 0.18342(2) 0.09442(2) 0.50358(2) 0.01825(7) Uani 1 1 d . . . . .
Cl1 Cl 0.42846(6) 0.00607(16) 0.47445(9) 0.0277(3) Uani 1 1 d . . . . .
C23 C 0.2613(3) 0.5153(7) 0.5411(3) 0.0261(12) Uani 1 1 d . . . . .
H23 H 0.2440 0.4574 0.5067 0.031 Uiso 1 1 calc R U . . .
H23A H 0.2755 0.4337 0.5699 0.031 Uiso 1 1 calc R U . . .
C24 C 0.2091(3) 0.6122(7) 0.5693(4) 0.0274(13) Uani 1 1 d . . . . .
H24 H 0.1936 0.6935 0.5410 0.033 Uiso 1 1 calc R U . . .
H24A H 0.2250 0.6686 0.6047 0.033 Uiso 1 1 calc R U . . .
C25 C 0.1560(3) 0.4988(7) 0.5867(3) 0.0279(12) Uani 1 1 d . . . . .
H25 H 0.1414 0.4407 0.5512 0.033 Uiso 1 1 calc R U . . .
H25A H 0.1721 0.4182 0.6150 0.033 Uiso 1 1 calc R U . . .
C26 C 0.1014(4) 0.5854(8) 0.6143(4) 0.0334(16) Uani 1 1 d . . . . .
H26 H 0.0867 0.6698 0.5869 0.040 Uiso 1 1 calc R U . . .
H26A H 0.1154 0.6385 0.6511 0.040 Uiso 1 1 calc R U . . .
C27 C 0.0477(4) 0.4742(12) 0.6285(4) 0.0406(17) Uani 1 1 d . . . . .
H27 H 0.0298 0.4331 0.5917 0.061 Uiso 1 1 calc R U . . .
H27A H 0.0158 0.5332 0.6505 0.061 Uiso 1 1 calc R U . . .
H27B H 0.0629 0.3844 0.6525 0.061 Uiso 1 1 calc R U . . .
C28 C 0.3653(2) 0.4893(6) 0.4994(4) 0.0256(11) Uani 1 1 d . . . . .
H28 H 0.3458 0.4238 0.4680 0.031 Uiso 1 1 calc R U . . .
H28A H 0.3753 0.4163 0.5326 0.031 Uiso 1 1 calc R U . . .
C29 C 0.4265(3) 0.5586(9) 0.4755(4) 0.0332(15) Uani 1 1 d . . . . .
H29 H 0.4193 0.6047 0.4358 0.040 Uiso 1 1 calc R U . . .
H29A H 0.4412 0.6457 0.5018 0.040 Uiso 1 1 calc R U . . .
C30 C 0.4759(3) 0.4287(8) 0.4718(3) 0.0250(11) Uani 1 1 d . . . . .
H30 H 0.4589 0.3360 0.4497 0.030 Uiso 1 1 calc R U . . .
H30A H 0.4863 0.3917 0.5121 0.030 Uiso 1 1 calc R U . . .
C31 C 0.5350(3) 0.4878(9) 0.4414(4) 0.0331(14) Uani 1 1 d . . . . .
H31 H 0.5246 0.5241 0.4010 0.040 Uiso 1 1 calc R U . . .
H31A H 0.5518 0.5810 0.4634 0.040 Uiso 1 1 calc R U . . .
C32 C 0.5846(4) 0.3585(14) 0.4380(4) 0.046(2) Uani 1 1 d . . . . .
H32 H 0.5977 0.3289 0.4780 0.068 Uiso 1 1 calc R U . . .
H32A H 0.6206 0.3990 0.4159 0.068 Uiso 1 1 calc R U . . .
H32B H 0.5675 0.2640 0.4180 0.068 Uiso 1 1 calc R U . . .
C33 C 0.3005(3) 0.7301(7) 0.4731(3) 0.0248(11) Uani 1 1 d . . . . .
H33 H 0.3371 0.7995 0.4653 0.030 Uiso 1 1 calc R U . . .
H33A H 0.2667 0.7995 0.4883 0.030 Uiso 1 1 calc R U . . .
C34 C 0.2790(3) 0.6556(8) 0.4144(3) 0.0294(13) Uani 1 1 d . . . . .
H34 H 0.3145 0.6027 0.3943 0.035 Uiso 1 1 calc R U . . .
H34A H 0.2462 0.5743 0.4216 0.035 Uiso 1 1 calc R U . . .
C35 C 0.2534(4) 0.7923(8) 0.3762(3) 0.0332(14) Uani 1 1 d . . . . .
H35 H 0.2149 0.8341 0.3947 0.040 Uiso 1 1 calc R U . . .
H35A H 0.2843 0.8805 0.3755 0.040 Uiso 1 1 calc R U . . .
C36 C 0.2388(4) 0.7438(11) 0.3131(4) 0.0419(18) Uani 1 1 d . . . . .
H36 H 0.2108 0.8251 0.2954 0.050 Uiso 1 1 calc R U . . .
H36A H 0.2163 0.6402 0.3135 0.050 Uiso 1 1 calc R U . . .
C37 C 0.2967(6) 0.7273(14) 0.2744(5) 0.054(2) Uani 1 1 d . . . . .
H37 H 0.3192 0.8297 0.2735 0.081 Uiso 1 1 calc R U . . .
H37A H 0.2842 0.6978 0.2343 0.081 Uiso 1 1 calc R U . . .
H37B H 0.3239 0.6438 0.2907 0.081 Uiso 1 1 calc R U . . .
C38 C 0.3437(3) 0.7094(7) 0.5718(3) 0.0235(11) Uani 1 1 d . . . . .
H38 H 0.3807 0.7693 0.5577 0.028 Uiso 1 1 calc R U . . .
H38A H 0.3118 0.7893 0.5835 0.028 Uiso 1 1 calc R U . . .
C39 C 0.3622(4) 0.6133(8) 0.6261(4) 0.0296(14) Uani 1 1 d . . . . .
H39 H 0.3926 0.5293 0.6148 0.036 Uiso 1 1 calc R U . . .
H39A H 0.3249 0.5598 0.6428 0.036 Uiso 1 1 calc R U . . .
C40 C 0.3911(4) 0.7230(8) 0.6725(3) 0.0323(14) Uani 1 1 d . . . . .
H40 H 0.4288 0.7742 0.6558 0.039 Uiso 1 1 calc R U . . .
H40A H 0.3610 0.8090 0.6825 0.039 Uiso 1 1 calc R U . . .
C41 C 0.4086(4) 0.6334(11) 0.7281(4) 0.0388(17) Uani 1 1 d . . . . .
H41 H 0.4357 0.5416 0.7175 0.047 Uiso 1 1 calc R U . . .
H41A H 0.3702 0.5897 0.7464 0.047 Uiso 1 1 calc R U . . .
C42 C 0.4425(6) 0.7384(18) 0.7733(5) 0.066(3) Uani 1 1 d . . . . .
H42 H 0.4837 0.7676 0.7579 0.099 Uiso 1 1 calc R U . . .
H42A H 0.4473 0.6789 0.8103 0.099 Uiso 1 1 calc R U . . .
H42B H 0.4181 0.8359 0.7805 0.099 Uiso 1 1 calc R U . . .
N4 N 0.3179(2) 0.6104(6) 0.5207(3) 0.0226(13) Uani 1 1 d . . . . .

loop_
_atom_site_aniso_label
_atom_site_aniso_U_11
_atom_site_aniso_U_22
_atom_site_aniso_U_33
_atom_site_aniso_U_23
_atom_site_aniso_U_13
_atom_site_aniso_U_12
C1 0.025(3) 0.036(3) 0.037(3) 0.001(3) -0.011(3) 0.000(3)
C2 0.039(4) 0.040(4) 0.032(3) 0.005(3) -0.007(3) 0.003(3)
C3 0.032(3) 0.032(3) 0.031(3) 0.000(3) -0.003(3) 0.002(3)
C4 0.022(2) 0.024(2) 0.025(3) 0.000(2) -0.002(2) 0.003(2)
C5 0.024(3) 0.020(2) 0.023(2) -0.003(2) -0.002(2) 0.003(2)
C6 0.028(3) 0.026(3) 0.021(3) 0.002(2) 0.002(2) 0.001(2)
C7 0.028(3) 0.017(2) 0.020(2) -0.0032(19) 0.002(2) -0.003(2)
C8 0.023(3) 0.027(3) 0.022(3) -0.007(2) 0.005(2) -0.003(2)
C9 0.037(3) 0.035(3) 0.024(3) -0.001(3) 0.005(3) -0.003(3)
C10 0.037(4) 0.040(4) 0.027(3) 0.001(3) 0.011(3) -0.008(3)
C11 0.025(3) 0.041(4) 0.029(3) 0.001(3) 0.010(2) -0.003(3)
C12 0.021(3) 0.028(3) 0.032(3) 0.004(2) 0.001(2) -0.002(2)
C13 0.027(3) 0.035(3) 0.031(3) 0.005(3) 0.012(2) -0.003(3)
C14 0.027(3) 0.031(3) 0.032(3) 0.006(3) 0.010(3) 0.007(3)
C15 0.038(4) 0.031(3) 0.022(3) -0.001(2) 0.008(2) 0.008(3)
C16 0.024(3) 0.022(2) 0.023(3) 0.000(2) 0.005(2) 0.005(2)
C17 0.020(3) 0.024(2) 0.022(3) 0.002(2) 0.003(2) 0.005(2)
C18 0.029(3) 0.033(3) 0.022(3) -0.001(2) 0.003(3) 0.005(2)
C19 0.029(3) 0.034(3) 0.029(4) -0.003(3) -0.007(3) 0.007(3)
C20 0.022(3) 0.027(3) 0.034(3) -0.001(3) 0.002(3) 0.006(3)
C21 0.025(3) 0.020(2) 0.027(3) 0.002(2) 0.000(2) 0.005(2)
C22 0.020(3) 0.013(2) 0.023(3) 0.0004(18) 0.002(2) 0.0022(18)
N1 0.021(2) 0.030(2) 0.027(2) 0.001(2) -0.003(2) -0.002(2)
N2 0.024(3) 0.031(3) 0.028(3) -0.005(2) 0.003(2) 0.000(2)
N3 0.019(2) 0.023(2) 0.022(2) 0.002(2) 0.0015(19) -0.002(2)
O1 0.026(2) 0.025(2) 0.022(2) 0.0001(18) 0.0038(17) -0.0024(19)
O2 0.025(2) 0.027(2) 0.022(2) 0.0021(17) 0.0011(19) -0.0007(17)
Pt1 0.01820(10) 0.01855(9) 0.01799(10) 0.00029(11) 0.00184(12) 0.00074(5)
Cl1 0.0202(6) 0.0238(6) 0.0390(9) 0.0035(5) 0.0009(5) -0.0008(5)
C23 0.020(3) 0.016(2) 0.043(4) -0.001(2) 0.002(2) -0.004(2)
C24 0.019(3) 0.018(2) 0.045(4) 0.000(2) 0.006(3) 0.002(2)
C25 0.023(3) 0.023(3) 0.038(3) 0.002(2) 0.001(2) -0.001(2)
C26 0.028(3) 0.031(3) 0.041(4) -0.004(3) 0.006(3) -0.001(2)
C27 0.028(3) 0.051(5) 0.043(4) 0.009(4) 0.005(3) -0.005(3)
C28 0.019(2) 0.0172(18) 0.041(3) 0.003(3) 0.007(3) -0.0004(16)
C29 0.025(3) 0.027(3) 0.047(4) 0.004(3) 0.011(3) -0.002(3)
C30 0.020(3) 0.026(2) 0.029(3) -0.001(2) 0.001(2) 0.001(2)
C31 0.022(3) 0.035(3) 0.043(4) 0.004(3) 0.007(3) -0.004(3)
C32 0.026(3) 0.063(5) 0.048(5) 0.003(4) 0.008(3) 0.015(4)
C33 0.023(2) 0.018(2) 0.033(3) 0.000(2) -0.002(2) -0.001(2)
C34 0.026(3) 0.025(3) 0.037(3) -0.007(3) 0.000(3) 0.001(3)
C35 0.036(3) 0.022(3) 0.041(4) -0.004(3) -0.013(3) 0.002(3)
C36 0.046(4) 0.043(4) 0.037(4) 0.001(3) -0.015(3) -0.001(4)
C37 0.065(6) 0.058(6) 0.039(5) 0.014(4) -0.004(5) -0.004(5)
C38 0.022(3) 0.017(2) 0.032(3) 0.000(2) -0.002(2) 0.000(2)
C39 0.029(3) 0.024(3) 0.036(4) 0.004(2) -0.002(3) -0.001(2)
C40 0.036(3) 0.028(3) 0.033(3) 0.008(3) -0.005(3) -0.001(3)
C41 0.036(4) 0.049(4) 0.031(4) 0.015(3) 0.003(3) 0.004(3)
C42 0.062(7) 0.097(9) 0.040(5) 0.022(5) -0.021(5) -0.022(6)
N4 0.014(2) 0.018(2) 0.036(3) -0.0007(18) -0.0009(16) -0.0015(14)

loop_
_atom_type_symbol
_atom_type_description
_atom_type_scat_dispersion_real
_atom_type_scat_dispersion_imag
_atom_type_scat_source
C C 0.0033 0.0016 'International Tables Vol C Tables 4.2.6.8 and 6.1.1.4'
H H 0.0000 0.0000 'International Tables Vol C Tables 4.2.6.8 and 6.1.1.4'
Cl Cl 0.1484 0.1585 'International Tables Vol C Tables 4.2.6.8 and 6.1.1.4'
N N 0.0061 0.0033 'International Tables Vol C Tables 4.2.6.8 and 6.1.1.4'
O O 0.0106 0.0060 'International Tables Vol C Tables 4.2.6.8 and 6.1.1.4'
Pt Pt -1.7033 8.3905 'International Tables Vol C Tables 4.2.6.8 and 6.1.1.4'

loop_
_geom_angle_atom_site_label_1
_geom_angle_atom_site_label_2
_geom_angle_atom_site_label_3
_geom_angle
_geom_angle_site_symmetry_1
_geom_angle_site_symmetry_3
_geom_angle_publ_flag
N1 C1 C2 108.0(7) . . ?
N1 C1 H1 126.0 . . ?
C2 C1 H1 126.0 . . ?
C1 C2 C3 107.7(7) . . ?
C1 C2 H2 126.2 . . ?
C3 C2 H2 126.2 . . ?
C4 C3 C2 106.8(7) . . ?
C4 C3 H3 126.6 . . ?
C2 C3 H3 126.6 . . ?
N1 C4 C3 107.5(6) . . ?
N1 C4 C5 121.5(6) . . ?
C3 C4 C5 130.8(6) . . ?
O2 C5 C6 125.2(6) . . ?
O2 C5 C4 115.4(6) . . ?
C6 C5 C4 119.3(6) . . ?
C7 C6 C5 127.0(6) . . ?
C7 C6 H6 116.5 . . ?
C5 C6 H6 116.5 . . ?
O1 C7 C6 128.0(6) . . ?
O1 C7 C8 113.2(6) . . ?
C6 C7 C8 118.8(6) . . ?
N2 C8 C9 107.9(6) . . ?
N2 C8 C7 122.0(6) . . ?
C9 C8 C7 130.1(7) . . ?
C8 C9 C10 106.0(7) . . ?
C8 C9 H9 127.0 . . ?
C10 C9 H9 127.0 . . ?
C11 C10 C9 107.5(6) . . ?
C11 C10 H10 126.3 . . ?
C9 C10 H10 126.3 . . ?
N2 C11 C10 108.5(7) . . ?
N2 C11 H11 125.7 . . ?
C10 C11 H11 125.7 . . ?
N3 C12 C13 121.1(7) . . ?
N3 C12 H12 119.4 . . ?
C13 C12 H12 119.4 . . ?
C14 C13 C12 120.3(7) . . ?
C14 C13 H13 119.8 . . ?
C12 C13 H13 119.8 . . ?
C15 C14 C13 119.0(6) . . ?
C15 C14 H14 120.5 . . ?
C13 C14 H14 120.5 . . ?
C14 C15 C16 120.1(6) . . ?
C14 C15 H15 119.9 . . ?
C16 C15 H15 119.9 . . ?
N3 C16 C15 119.5(6) . . ?
N3 C16 C17 113.1(5) . . ?
C15 C16 C17 127.4(6) . . ?
C18 C17 C22 121.5(6) . . ?
C18 C17 C16 124.0(6) . . ?
C22 C17 C16 114.5(6) . . ?
C19 C18 C17 119.0(7) . . ?
C19 C18 H18 120.5 . . ?
C17 C18 H18 120.5 . . ?
C20 C19 C18 120.1(7) . . ?
C20 C19 H19 120.0 . . ?
C18 C19 H19 120.0 . . ?
C21 C20 C19 120.5(7) . . ?
C21 C20 H20 119.7 . . ?
C19 C20 H20 119.7 . . ?
C20 C21 C22 121.5(7) . . ?
C20 C21 H21 119.2 . . ?
C22 C21 H21 119.2 . . ?
C21 C22 C17 117.2(6) . . ?
C21 C22 Pt1 128.3(5) . . ?
C17 C22 Pt1 114.4(5) . . ?
C1 N1 C4 110.0(6) . . ?
C1 N1 H1A 125.0 . . ?
C4 N1 H1A 125.0 . . ?
C11 N2 C8 110.1(6) . . ?
C11 N2 H2A 124.9 . . ?
C8 N2 H2A 124.9 . . ?
C12 N3 C16 119.9(6) . . ?
C12 N3 Pt1 123.8(5) . . ?
C16 N3 Pt1 116.1(4) . . ?
C7 O1 Pt1 123.3(4) . . ?
C5 O2 Pt1 123.7(5) . . ?
C22 Pt1 N3 81.6(3) . . ?
C22 Pt1 O1 93.8(3) . . ?
N3 Pt1 O1 175.1(2) . . ?
C22 Pt1 O2 173.1(2) . . ?
N3 Pt1 O2 92.5(2) . . ?
O1 Pt1 O2 91.8(2) . . ?
C24 C23 N4 116.0(5) . . ?
C24 C23 H23 108.3 . . ?
N4 C23 H23 108.3 . . ?
C24 C23 H23A 108.3 . . ?
N4 C23 H23A 108.3 . . ?
H23 C23 H23A 107.4 . . ?
C23 C24 C25 109.2(5) . . ?
C23 C24 H24 109.8 . . ?
C25 C24 H24 109.8 . . ?
C23 C24 H24A 109.8 . . ?
C25 C24 H24A 109.8 . . ?
H24 C24 H24A 108.3 . . ?
C26 C25 C24 112.8(5) . . ?
C26 C25 H25 109.0 . . ?
C24 C25 H25 109.0 . . ?
C26 C25 H25A 109.0 . . ?
C24 C25 H25A 109.0 . . ?
H25 C25 H25A 107.8 . . ?
C25 C26 C27 112.6(6) . . ?
C25 C26 H26 109.1 . . ?
C27 C26 H26 109.1 . . ?
C25 C26 H26A 109.1 . . ?
C27 C26 H26A 109.1 . . ?
H26 C26 H26A 107.8 . . ?
C26 C27 H27 109.5 . . ?
C26 C27 H27A 109.5 . . ?
H27 C27 H27A 109.5 . . ?
C26 C27 H27B 109.5 . . ?
H27 C27 H27B 109.5 . . ?
H27A C27 H27B 109.5 . . ?
N4 C28 C29 115.9(5) . . ?
N4 C28 H28 108.3 . . ?
C29 C28 H28 108.3 . . ?
N4 C28 H28A 108.3 . . ?
C29 C28 H28A 108.3 . . ?
H28 C28 H28A 107.4 . . ?
C30 C29 C28 110.3(6) . . ?
C30 C29 H29 109.6 . . ?
C28 C29 H29 109.6 . . ?
C30 C29 H29A 109.6 . . ?
C28 C29 H29A 109.6 . . ?
H29 C29 H29A 108.1 . . ?
C29 C30 C31 112.0(6) . . ?
C29 C30 H30 109.2 . . ?
C31 C30 H30 109.2 . . ?
C29 C30 H30A 109.2 . . ?
C31 C30 H30A 109.2 . . ?
H30 C30 H30A 107.9 . . ?
C32 C31 C30 112.1(7) . . ?
C32 C31 H31 109.2 . . ?
C30 C31 H31 109.2 . . ?
C32 C31 H31A 109.2 . . ?
C30 C31 H31A 109.2 . . ?
H31 C31 H31A 107.9 . . ?
C31 C32 H32 109.5 . . ?
C31 C32 H32A 109.5 . . ?
H32 C32 H32A 109.5 . . ?
C31 C32 H32B 109.5 . . ?
H32 C32 H32B 109.5 . . ?
H32A C32 H32B 109.5 . . ?
N4 C33 C34 115.0(5) . . ?
N4 C33 H33 108.5 . . ?
C34 C33 H33 108.5 . . ?
N4 C33 H33A 108.5 . . ?
C34 C33 H33A 108.5 . . ?
H33 C33 H33A 107.5 . . ?
C35 C34 C33 107.2(5) . . ?
C35 C34 H34 110.3 . . ?
C33 C34 H34 110.3 . . ?
C35 C34 H34A 110.3 . . ?
C33 C34 H34A 110.3 . . ?
H34 C34 H34A 108.5 . . ?
C36 C35 C34 114.1(6) . . ?
C36 C35 H35 108.7 . . ?
C34 C35 H35 108.7 . . ?
C36 C35 H35A 108.7 . . ?
C34 C35 H35A 108.7 . . ?
H35 C35 H35A 107.6 . . ?
C35 C36 C37 113.4(8) . . ?
C35 C36 H36 108.9 . . ?
C37 C36 H36 108.9 . . ?
C35 C36 H36A 108.9 . . ?
C37 C36 H36A 108.9 . . ?
H36 C36 H36A 107.7 . . ?
C36 C37 H37 109.5 . . ?
C36 C37 H37A 109.5 . . ?
H37 C37 H37A 109.5 . . ?
C36 C37 H37B 109.5 . . ?
H37 C37 H37B 109.5 . . ?
H37A C37 H37B 109.5 . . ?
C39 C38 N4 115.1(5) . . ?
C39 C38 H38 108.5 . . ?
N4 C38 H38 108.5 . . ?
C39 C38 H38A 108.5 . . ?
N4 C38 H38A 108.5 . . ?
H38 C38 H38A 107.5 . . ?
C38 C39 C40 110.4(5) . . ?
C38 C39 H39 109.6 . . ?
C40 C39 H39 109.6 . . ?
C38 C39 H39A 109.6 . . ?
C40 C39 H39A 109.6 . . ?
H39 C39 H39A 108.1 . . ?
C41 C40 C39 112.3(6) . . ?
C41 C40 H40 109.2 . . ?
C39 C40 H40 109.2 . . ?
C41 C40 H40A 109.2 . . ?
C39 C40 H40A 109.2 . . ?
H40 C40 H40A 107.9 . . ?
C40 C41 C42 113.1(8) . . ?
C40 C41 H41 109.0 . . ?
C42 C41 H41 109.0 . . ?
C40 C41 H41A 109.0 . . ?
C42 C41 H41A 109.0 . . ?
H41 C41 H41A 107.8 . . ?
C41 C42 H42 109.5 . . ?
C41 C42 H42A 109.5 . . ?
H42 C42 H42A 109.5 . . ?
C41 C42 H42B 109.5 . . ?
H42 C42 H42B 109.5 . . ?
H42A C42 H42B 109.5 . . ?
C28 N4 C33 112.2(6) . . ?
C28 N4 C23 106.5(4) . . ?
C33 N4 C23 111.3(5) . . ?
C28 N4 C38 111.1(5) . . ?
C33 N4 C38 105.8(5) . . ?
C23 N4 C38 109.9(6) . . ?

loop_
_geom_bond_atom_site_label_1
_geom_bond_atom_site_label_2
_geom_bond_distance
_geom_bond_site_symmetry_2
_geom_bond_publ_flag
C1 N1 1.350(9) . ?
C1 C2 1.374(11) . ?
C1 H1 0.9500 . ?
C2 C3 1.405(11) . ?
C2 H2 0.9500 . ?
C3 C4 1.387(10) . ?
C3 H3 0.9500 . ?
C4 N1 1.365(9) . ?
C4 C5 1.458(9) . ?
C5 O2 1.275(8) . ?
C5 C6 1.403(9) . ?
C6 C7 1.376(9) . ?
C6 H6 0.9500 . ?
C7 O1 1.291(8) . ?
C7 C8 1.470(9) . ?
C8 N2 1.362(9) . ?
C8 C9 1.398(10) . ?
C9 C10 1.432(11) . ?
C9 H9 0.9500 . ?
C10 C11 1.368(11) . ?
C10 H10 0.9500 . ?
C11 N2 1.356(9) . ?
C11 H11 0.9500 . ?
C12 N3 1.350(8) . ?
C12 C13 1.378(9) . ?
C12 H12 0.9500 . ?
C13 C14 1.380(11) . ?
C13 H13 0.9500 . ?
C14 C15 1.377(11) . ?
C14 H14 0.9500 . ?
C15 C16 1.403(9) . ?
C15 H15 0.9500 . ?
C16 N3 1.379(9) . ?
C16 C17 1.447(10) . ?
C17 C18 1.404(10) . ?
C17 C22 1.411(9) . ?
C18 C19 1.393(11) . ?
C18 H18 0.9500 . ?
C19 C20 1.383(12) . ?
C19 H19 0.9500 . ?
C20 C21 1.384(10) . ?
C20 H20 0.9500 . ?
C21 C22 1.399(10) . ?
C21 H21 0.9500 . ?
C22 Pt1 1.963(7) . ?
N1 H1A 0.8800 . ?
N2 H2A 0.8800 . ?
N3 Pt1 1.975(6) . ?
O1 Pt1 2.010(5) . ?
O2 Pt1 2.080(6) . ?
C23 C24 1.520(9) . ?
C23 N4 1.521(8) . ?
C23 H23 0.9900 . ?
C23 H23A 0.9900 . ?
C24 C25 1.533(9) . ?
C24 H24 0.9900 . ?
C24 H24A 0.9900 . ?
C25 C26 1.510(10) . ?
C25 H25 0.9900 . ?
C25 H25A 0.9900 . ?
C26 C27 1.511(11) . ?
C26 H26 0.9900 . ?
C26 H26A 0.9900 . ?
C27 H27 0.9800 . ?
C27 H27A 0.9800 . ?
C27 H27B 0.9800 . ?
C28 N4 1.511(8) . ?
C28 C29 1.533(9) . ?
C28 H28 0.9900 . ?
C28 H28A 0.9900 . ?
C29 C30 1.517(10) . ?
C29 H29 0.9900 . ?
C29 H29A 0.9900 . ?
C30 C31 1.525(9) . ?
C30 H30 0.9900 . ?
C30 H30A 0.9900 . ?
C31 C32 1.515(11) . ?
C31 H31 0.9900 . ?
C31 H31A 0.9900 . ?
C32 H32 0.9800 . ?
C32 H32A 0.9800 . ?
C32 H32B 0.9800 . ?
C33 N4 1.516(9) . ?
C33 C34 1.540(10) . ?
C33 H33 0.9900 . ?
C33 H33A 0.9900 . ?
C34 C35 1.532(10) . ?
C34 H34 0.9900 . ?
C34 H34A 0.9900 . ?
C35 C36 1.518(11) . ?
C35 H35 0.9900 . ?
C35 H35A 0.9900 . ?
C36 C37 1.524(16) . ?
C36 H36 0.9900 . ?
C36 H36A 0.9900 . ?
C37 H37 0.9800 . ?
C37 H37A 0.9800 . ?
C37 H37B 0.9800 . ?
C38 C39 1.522(10) . ?
C38 N4 1.524(9) . ?
C38 H38 0.9900 . ?
C38 H38A 0.9900 . ?
C39 C40 1.524(11) . ?
C39 H39 0.9900 . ?
C39 H39A 0.9900 . ?
C40 C41 1.512(10) . ?
C40 H40 0.9900 . ?
C40 H40A 0.9900 . ?
C41 C42 1.530(15) . ?
C41 H41 0.9900 . ?
C41 H41A 0.9900 . ?
C42 H42 0.9800 . ?
C42 H42A 0.9800 . ?
C42 H42B 0.9800 . ?

loop_
_geom_torsion_atom_site_label_1
_geom_torsion_atom_site_label_2
_geom_torsion_atom_site_label_3
_geom_torsion_atom_site_label_4
_geom_torsion
_geom_torsion_site_symmetry_1
_geom_torsion_site_symmetry_2
_geom_torsion_site_symmetry_3
_geom_torsion_site_symmetry_4
_geom_torsion_publ_flag
N1 C1 C2 C3 -1.3(9) . . . . ?
C1 C2 C3 C4 1.0(9) . . . . ?
C2 C3 C4 N1 -0.3(8) . . . . ?
C2 C3 C4 C5 -174.4(7) . . . . ?
N1 C4 C5 O2 -2.4(9) . . . . ?
C3 C4 C5 O2 171.0(7) . . . . ?
N1 C4 C5 C6 177.5(6) . . . . ?
C3 C4 C5 C6 -9.1(11) . . . . ?
O2 C5 C6 C7 -0.9(11) . . . . ?
C4 C5 C6 C7 179.2(6) . . . . ?
C5 C6 C7 O1 -3.3(11) . . . . ?
C5 C6 C7 C8 174.6(6) . . . . ?
O1 C7 C8 N2 11.3(8) . . . . ?
C6 C7 C8 N2 -166.9(6) . . . . ?
O1 C7 C8 C9 -166.8(7) . . . . ?
C6 C7 C8 C9 15.0(10) . . . . ?
N2 C8 C9 C10 0.6(8) . . . . ?
C7 C8 C9 C10 178.9(6) . . . . ?
C8 C9 C10 C11 0.3(9) . . . . ?
C9 C10 C11 N2 -1.2(9) . . . . ?
N3 C12 C13 C14 0.0(11) . . . . ?
C12 C13 C14 C15 0.9(11) . . . . ?
C13 C14 C15 C16 -0.9(11) . . . . ?
C14 C15 C16 N3 0.2(10) . . . . ?
C14 C15 C16 C17 -179.8(6) . . . . ?
N3 C16 C17 C18 179.3(6) . . . . ?
C15 C16 C17 C18 -0.7(10) . . . . ?
N3 C16 C17 C22 -0.1(7) . . . . ?
C15 C16 C17 C22 179.9(6) . . . . ?
C22 C17 C18 C19 1.8(9) . . . . ?
C16 C17 C18 C19 -177.5(6) . . . . ?
C17 C18 C19 C20 -3.4(11) . . . . ?
C18 C19 C20 C21 2.2(11) . . . . ?
C19 C20 C21 C22 0.6(11) . . . . ?
C20 C21 C22 C17 -2.1(9) . . . . ?
C20 C21 C22 Pt1 174.0(5) . . . . ?
C18 C17 C22 C21 0.9(8) . . . . ?
C16 C17 C22 C21 -179.7(5) . . . . ?
C18 C17 C22 Pt1 -175.7(5) . . . . ?
C16 C17 C22 Pt1 3.7(6) . . . . ?
C2 C1 N1 C4 1.1(9) . . . . ?
C3 C4 N1 C1 -0.5(8) . . . . ?
C5 C4 N1 C1 174.3(6) . . . . ?
C10 C11 N2 C8 1.7(8) . . . . ?
C9 C8 N2 C11 -1.4(8) . . . . ?
C7 C8 N2 C11 -179.9(6) . . . . ?
C13 C12 N3 C16 -0.7(10) . . . . ?
C13 C12 N3 Pt1 -176.1(5) . . . . ?
C15 C16 N3 C12 0.6(9) . . . . ?
C17 C16 N3 C12 -179.4(6) . . . . ?
C15 C16 N3 Pt1 176.4(5) . . . . ?
C17 C16 N3 Pt1 -3.6(7) . . . . ?
C6 C7 O1 Pt1 -1.9(9) . . . . ?
C8 C7 O1 Pt1 -179.8(4) . . . . ?
C6 C5 O2 Pt1 8.9(9) . . . . ?
C4 C5 O2 Pt1 -171.2(4) . . . . ?
N4 C23 C24 C25 179.6(6) . . . . ?
C23 C24 C25 C26 -179.1(7) . . . . ?
C24 C25 C26 C27 177.0(7) . . . . ?
N4 C28 C29 C30 164.3(7) . . . . ?
C28 C29 C30 C31 173.2(7) . . . . ?
C29 C30 C31 C32 179.6(7) . . . . ?
N4 C33 C34 C35 170.7(6) . . . . ?
C33 C34 C35 C36 171.5(7) . . . . ?
C34 C35 C36 C37 -76.4(10) . . . . ?
N4 C38 C39 C40 176.3(6) . . . . ?
C38 C39 C40 C41 178.3(6) . . . . ?
C39 C40 C41 C42 175.3(8) . . . . ?
C29 C28 N4 C33 57.0(9) . . . . ?
C29 C28 N4 C23 179.0(7) . . . . ?
C29 C28 N4 C38 -61.3(9) . . . . ?
C34 C33 N4 C28 53.0(7) . . . . ?
C34 C33 N4 C23 -66.3(7) . . . . ?
C34 C33 N4 C38 174.4(5) . . . . ?
C24 C23 N4 C28 175.2(7) . . . . ?
C24 C23 N4 C33 -62.2(8) . . . . ?
C24 C23 N4 C38 54.7(7) . . . . ?
C39 C38 N4 C28 -60.0(7) . . . . ?
C39 C38 N4 C33 177.9(5) . . . . ?
C39 C38 N4 C23 57.6(7) . . . . ?
